data_4029779
loop_
_publ_author_name
'Long, Sihui'
'Muthusamy, Venkatraj'
'Willis, Peter G.'
'Parkin, Sean'
'Cammers, Arthur'

_publ_section_title
;
 Inversion symmetry and local vs. dispersive interactions in the
 nucleation of hydrogen bonded cyclic n-mer and tape of
 imidazolecarboxamidines.
;
_journal_name_full 'Beilstein journal of organic chemistry'
_journal_page_first 23
_journal_paper_doi 10.3762/bjoc.4.23
_journal_volume 4
_journal_year 2008
_chemical_formula_sum 'C21 H24 N4'
_chemical_formula_weight 332.44
_chemical_name_systematic
; 
 ? 
;
_space_group_IT_number 14
_symmetry_cell_setting monoclinic
_symmetry_space_group_name_Hall '-P 2yn'
_symmetry_space_group_name_H-M 'P 1 21/n 1'
_atom_sites_solution_hydrogens geom
_atom_sites_solution_primary direct
_atom_sites_solution_secondary difmap
_audit_creation_method SHELXL-97
_cell_angle_alpha 90.00
_cell_angle_beta 94.6725(6)
_cell_angle_gamma 90.00
_cell_formula_units_Z 4
_cell_length_a 9.80020(10)
_cell_length_b 7.24450(10)
_cell_length_c 26.1183(4)
_cell_measurement_reflns_used 4585
_cell_measurement_temperature 90.0(2)
_cell_measurement_theta_max 27.48
_cell_measurement_theta_min 1.00
_cell_volume 1848.17(4)
_computing_cell_refinement 'SCALEPACK (Otwinowski & Minor, 1997)'
_computing_data_collection 'COLLECT (Nonius, 1998)'
_computing_data_reduction 'DENZO-SMN (Otwinowski & Minor, 1997)'
_computing_molecular_graphics 'XP in SHELXTL (Sheldrick, 1994)'
_computing_publication_material
; 
SHELX97-2 (Sheldrick, 1997) and local procedures 
;
_computing_structure_refinement 'SHELXL-97 (Sheldrick, 1997)'
_computing_structure_solution 'SHELXS-97 (Sheldrick, 1990)'
_diffrn_ambient_temperature 90.0(2)
_diffrn_detector_area_resol_mean 18
_diffrn_measured_fraction_theta_full 1.000
_diffrn_measured_fraction_theta_max 1.000
_diffrn_measurement_device_type 'Nonius KappaCCD diffractometer'
_diffrn_measurement_method '\w scans at fixed \c = 55\%'
_diffrn_radiation_monochromator graphite
_diffrn_radiation_source 'fine-focus sealed tube'
_diffrn_radiation_type MoK\a
_diffrn_radiation_wavelength 0.71073
_diffrn_reflns_av_R_equivalents 0.0289
_diffrn_reflns_av_sigmaI/netI 0.0408
_diffrn_reflns_limit_h_max 12
_diffrn_reflns_limit_h_min -12
_diffrn_reflns_limit_k_max 9
_diffrn_reflns_limit_k_min -9
_diffrn_reflns_limit_l_max 33
_diffrn_reflns_limit_l_min -33
_diffrn_reflns_number 8154
_diffrn_reflns_theta_full 27.48
_diffrn_reflns_theta_max 27.48
_diffrn_reflns_theta_min 1.56
_exptl_absorpt_coefficient_mu 0.072
_exptl_absorpt_correction_T_max 0.9942
_exptl_absorpt_correction_T_min 0.9857
_exptl_absorpt_correction_type multi-scan
_exptl_absorpt_process_details 'Scalepack (Otwinowski & Minor, 1997)'
_exptl_crystal_colour colourless
_exptl_crystal_density_diffrn 1.195
_exptl_crystal_density_method 'not measured'
_exptl_crystal_description 'block cut from rod'
_exptl_crystal_F_000 712
_exptl_crystal_size_max 0.20
_exptl_crystal_size_mid 0.14
_exptl_crystal_size_min 0.08
_refine_diff_density_max .255
_refine_diff_density_min -.273
_refine_diff_density_rms .047
_refine_ls_extinction_method none
_refine_ls_goodness_of_fit_ref 1.058
_refine_ls_hydrogen_treatment constr
_refine_ls_matrix_type full
_refine_ls_number_parameters 231
_refine_ls_number_reflns 4245
_refine_ls_number_restraints 0
_refine_ls_restrained_S_all 1.058
_refine_ls_R_factor_all 0.0729
_refine_ls_R_factor_gt 0.0460
_refine_ls_shift/su_max 0.001
_refine_ls_shift/su_mean 0.000
_refine_ls_structure_factor_coef Fsqd
_refine_ls_weighting_details 'calc w=1/[\s^2^(Fo^2^)+(0.0727P)^2^+0.2958P] where P=(Fo^2^+2Fc^2^)/3'
_refine_ls_weighting_scheme calc
_refine_ls_wR_factor_gt 0.1194
_refine_ls_wR_factor_ref 0.1342
_reflns_number_gt 3010
_reflns_number_total 4245
_reflns_threshold_expression >2\s(I)
_cod_data_source_file 7b_Ci.cif
_cod_data_source_block k05296
_cod_original_sg_symbol_H-M 'P 21/n'
_cod_database_code 4029779

loop_
_symmetry_equiv_pos_as_xyz
'x, y, z'
'-x+1/2, y+1/2, -z+1/2'
'-x, -y, -z'
'x-1/2, -y-1/2, z-1/2'

loop_
_atom_site_label
_atom_site_type_symbol
_atom_site_fract_x
_atom_site_fract_y
_atom_site_fract_z
_atom_site_U_iso_or_equiv
_atom_site_adp_type
_atom_site_occupancy
_atom_site_symmetry_multiplicity
_atom_site_calc_flag
_atom_site_refinement_flags
N1 N 0.46773(11) 0.52461(16) 0.41922(4) 0.0192(3) Uani 1 1 d .
C2 C 0.49426(14) 0.6753(2) 0.44978(5) 0.0198(3) Uani 1 1 d .
N3 N 0.62193(12) 0.67304(17) 0.47000(4) 0.0213(3) Uani 1 1 d .
C4 C 0.68055(14) 0.5141(2) 0.45137(5) 0.0208(3) Uani 1 1 d .
C5 C 0.58757(14) 0.4190(2) 0.42049(5) 0.0211(3) Uani 1 1 d .
C6 C 0.33571(14) 0.4755(2) 0.39469(5) 0.0198(3) Uani 1 1 d .
N7 N 0.27716(12) 0.55734(17) 0.35572(4) 0.0226(3) Uani 1 1 d .
N8 N 0.28019(12) 0.33277(17) 0.42007(4) 0.0206(3) Uani 1 1 d .
H8 H 0.3261 0.2991 0.4489 0.025 Uiso 1 1 calc R
C9 C 0.38982(15) 0.8193(2) 0.45727(6) 0.0234(3) Uani 1 1 d .
H9A H 0.4117 0.8812 0.4903 0.035 Uiso 1 1 calc R
H9B H 0.2993 0.7618 0.4570 0.035 Uiso 1 1 calc R
H9C H 0.3896 0.9101 0.4294 0.035 Uiso 1 1 calc R
C10 C 0.82855(14) 0.4681(2) 0.46522(6) 0.0273(4) Uani 1 1 d .
H10A H 0.8491 0.3465 0.4513 0.041 Uiso 1 1 calc R
H10B H 0.8464 0.4664 0.5027 0.041 Uiso 1 1 calc R
H10C H 0.8866 0.5614 0.4507 0.041 Uiso 1 1 calc R
C11 C 0.59663(15) 0.2434(2) 0.39130(6) 0.0281(4) Uani 1 1 d .
H11A H 0.6930 0.2132 0.3880 0.042 Uiso 1 1 calc R
H11B H 0.5492 0.2577 0.3570 0.042 Uiso 1 1 calc R
H11C H 0.5537 0.1437 0.4096 0.042 Uiso 1 1 calc R
C12 C 0.34556(15) 0.6958(2) 0.32924(5) 0.0229(3) Uani 1 1 d .
C13 C 0.28017(16) 0.8651(2) 0.32058(6) 0.0265(4) Uani 1 1 d .
H13 H 0.1943 0.8869 0.3340 0.032 Uiso 1 1 calc R
C14 C 0.33923(17) 1.0022(2) 0.29263(6) 0.0299(4) Uani 1 1 d .
H14 H 0.2935 1.1171 0.2875 0.036 Uiso 1 1 calc R
C15 C 0.46399(17) 0.9748(2) 0.27202(6) 0.0303(4) Uani 1 1 d .
C16 C 0.52740(16) 0.8050(2) 0.28058(5) 0.0291(4) Uani 1 1 d .
H16 H 0.6127 0.7830 0.2668 0.035 Uiso 1 1 calc R
C17 C 0.47014(16) 0.6667(2) 0.30849(5) 0.0260(3) Uani 1 1 d .
H17 H 0.5160 0.5518 0.3135 0.031 Uiso 1 1 calc R
C18 C 0.52709(19) 1.1243(3) 0.24123(6) 0.0413(5) Uani 1 1 d .
H18A H 0.6268 1.1098 0.2440 0.062 Uiso 1 1 calc R
H18B H 0.5034 1.2455 0.2546 0.062 Uiso 1 1 calc R
H18C H 0.4919 1.1145 0.2051 0.062 Uiso 1 1 calc R
C19 C 0.15997(14) 0.2319(2) 0.40658(5) 0.0198(3) Uani 1 1 d .
C20 C 0.12293(14) 0.1012(2) 0.44211(5) 0.0209(3) Uani 1 1 d .
H20 H 0.1740 0.0924 0.4745 0.025 Uiso 1 1 calc R
C21 C 0.01348(15) -0.0152(2) 0.43095(5) 0.0221(3) Uani 1 1 d .
H21 H -0.0088 -0.1042 0.4557 0.027 Uiso 1 1 calc R
C22 C -0.06556(14) -0.0052(2) 0.38396(6) 0.0219(3) Uani 1 1 d .
C23 C -0.02951(15) 0.1297(2) 0.34960(6) 0.0246(3) Uani 1 1 d .
H23 H -0.0827 0.1413 0.3177 0.030 Uiso 1 1 calc R
C24 C 0.08091(14) 0.2483(2) 0.35985(5) 0.0233(3) Uani 1 1 d .
H24 H 0.1022 0.3389 0.3355 0.028 Uiso 1 1 calc R
C25 C -0.18133(15) -0.1370(2) 0.37077(6) 0.0278(4) Uani 1 1 d .
H25A H -0.2378 -0.0908 0.3408 0.042 Uiso 1 1 calc R
H25B H -0.2375 -0.1476 0.4000 0.042 Uiso 1 1 calc R
H25C H -0.1443 -0.2584 0.3629 0.042 Uiso 1 1 calc R

loop_
_atom_site_aniso_label
_atom_site_aniso_U_11
_atom_site_aniso_U_22
_atom_site_aniso_U_33
_atom_site_aniso_U_23
_atom_site_aniso_U_13
_atom_site_aniso_U_12
N1 0.0160(6) 0.0204(6) 0.0208(6) -0.0013(5) -0.0011(5) -0.0004(5)
C2 0.0208(7) 0.0205(7) 0.0180(7) -0.0002(6) 0.0011(5) -0.0028(6)
N3 0.0180(6) 0.0233(7) 0.0220(6) 0.0009(5) -0.0015(5) -0.0017(5)
C4 0.0184(7) 0.0230(8) 0.0208(7) 0.0012(6) 0.0004(6) 0.0006(6)
C5 0.0182(7) 0.0229(8) 0.0220(7) 0.0017(6) 0.0008(6) 0.0017(6)
C6 0.0166(7) 0.0218(8) 0.0206(7) -0.0024(6) -0.0008(5) -0.0002(6)
N7 0.0211(6) 0.0245(7) 0.0217(6) 0.0017(5) -0.0012(5) -0.0028(5)
N8 0.0184(6) 0.0235(7) 0.0190(6) 0.0026(5) -0.0037(5) -0.0015(5)
C9 0.0227(8) 0.0218(8) 0.0253(8) -0.0017(6) -0.0006(6) 0.0007(6)
C10 0.0199(8) 0.0304(9) 0.0311(8) 0.0004(7) -0.0012(6) 0.0007(6)
C11 0.0252(8) 0.0269(8) 0.0320(8) -0.0061(7) 0.0004(6) 0.0029(7)
C12 0.0231(8) 0.0266(8) 0.0181(7) -0.0004(6) -0.0041(6) -0.0050(6)
C13 0.0254(8) 0.0291(8) 0.0244(8) 0.0022(7) -0.0017(6) -0.0024(7)
C14 0.0352(9) 0.0264(9) 0.0270(8) 0.0035(7) -0.0039(7) -0.0040(7)
C15 0.0349(9) 0.0370(10) 0.0179(7) -0.0003(7) -0.0034(6) -0.0135(7)
C16 0.0262(8) 0.0422(10) 0.0189(7) -0.0042(7) 0.0015(6) -0.0091(7)
C17 0.0257(8) 0.0299(9) 0.0219(7) -0.0021(6) -0.0013(6) -0.0027(7)
C18 0.0498(11) 0.0453(11) 0.0284(9) 0.0056(8) 0.0018(8) -0.0206(9)
C19 0.0167(7) 0.0215(8) 0.0212(7) -0.0027(6) 0.0013(5) 0.0005(6)
C20 0.0203(7) 0.0233(8) 0.0188(7) -0.0018(6) -0.0002(5) 0.0031(6)
C21 0.0229(8) 0.0221(8) 0.0217(7) 0.0005(6) 0.0045(6) -0.0001(6)
C22 0.0180(7) 0.0240(8) 0.0237(7) -0.0030(6) 0.0015(6) -0.0005(6)
C23 0.0237(8) 0.0286(8) 0.0207(7) 0.0005(6) -0.0038(6) -0.0017(6)
C24 0.0221(7) 0.0251(8) 0.0222(7) 0.0042(6) -0.0016(6) -0.0016(6)
C25 0.0266(8) 0.0296(9) 0.0268(8) -0.0012(7) 0.0002(6) -0.0057(7)

loop_
_atom_type_symbol
_atom_type_description
_atom_type_scat_dispersion_real
_atom_type_scat_dispersion_imag
_atom_type_scat_source
C C .0033 .0016 'International Tables Vol C Tables 4.2.6.8 and 6.1.1.4'
H H .0000 .0000 'International Tables Vol C Tables 4.2.6.8 and 6.1.1.4'
N N .0061 .0033 'International Tables Vol C Tables 4.2.6.8 and 6.1.1.4'

loop_
_geom_angle_atom_site_label_1
_geom_angle_atom_site_label_2
_geom_angle_atom_site_label_3
_geom_angle
C2 N1 C5 107.69(11)
C2 N1 C6 125.37(12)
C5 N1 C6 126.65(12)
N3 C2 N1 110.72(12)
N3 C2 C9 126.70(13)
N1 C2 C9 122.57(12)
C2 N3 C4 106.00(12)
C5 C4 N3 110.61(12)
C5 C4 C10 128.26(14)
N3 C4 C10 121.13(13)
C4 C5 N1 104.97(13)
C4 C5 C11 132.36(13)
N1 C5 C11 122.66(12)
N7 C6 N8 124.71(13)
N7 C6 N1 124.77(13)
N8 C6 N1 110.49(11)
C6 N7 C12 121.28(13)
C6 N8 C19 129.09(12)
C6 N8 H8 115.5
C19 N8 H8 115.5
C2 C9 H9A 109.5
C2 C9 H9B 109.5
H9A C9 H9B 109.5
C2 C9 H9C 109.5
H9A C9 H9C 109.5
H9B C9 H9C 109.5
C4 C10 H10A 109.5
C4 C10 H10B 109.5
H10A C10 H10B 109.5
C4 C10 H10C 109.5
H10A C10 H10C 109.5
H10B C10 H10C 109.5
C5 C11 H11A 109.5
C5 C11 H11B 109.5
H11A C11 H11B 109.5
C5 C11 H11C 109.5
H11A C11 H11C 109.5
H11B C11 H11C 109.5
C17 C12 C13 118.45(14)
C17 C12 N7 123.20(14)
C13 C12 N7 118.20(13)
C14 C13 C12 120.63(15)
C14 C13 H13 119.7
C12 C13 H13 119.7
C13 C14 C15 121.33(16)
C13 C14 H14 119.3
C15 C14 H14 119.3
C16 C15 C14 117.42(15)
C16 C15 C18 121.58(15)
C14 C15 C18 121.00(16)
C17 C16 C15 122.05(15)
C17 C16 H16 119.0
C15 C16 H16 119.0
C16 C17 C12 120.11(15)
C16 C17 H17 119.9
C12 C17 H17 119.9
C15 C18 H18A 109.5
C15 C18 H18B 109.5
H18A C18 H18B 109.5
C15 C18 H18C 109.5
H18A C18 H18C 109.5
H18B C18 H18C 109.5
C20 C19 C24 118.90(13)
C20 C19 N8 116.37(12)
C24 C19 N8 124.66(13)
C21 C20 C19 121.05(13)
C21 C20 H20 119.5
C19 C20 H20 119.5
C20 C21 C22 121.32(14)
C20 C21 H21 119.3
C22 C21 H21 119.3
C23 C22 C21 116.80(13)
C23 C22 C25 121.70(13)
C21 C22 C25 121.48(13)
C24 C23 C22 122.97(13)
C24 C23 H23 118.5
C22 C23 H23 118.5
C23 C24 C19 118.92(14)
C23 C24 H24 120.5
C19 C24 H24 120.5
C22 C25 H25A 109.5
C22 C25 H25B 109.5
H25A C25 H25B 109.5
C22 C25 H25C 109.5
H25A C25 H25C 109.5
H25B C25 H25C 109.5

loop_
_geom_bond_atom_site_label_1
_geom_bond_atom_site_label_2
_geom_bond_distance
N1 C2 1.3647(18)
N1 C5 1.3998(18)
N1 C6 1.4409(17)
C2 N3 1.3179(18)
C2 C9 1.4858(19)
N3 C4 1.3920(18)
C4 C5 1.355(2)
C4 C10 1.503(2)
C5 C11 1.489(2)
C6 N7 1.2733(18)
C6 N8 1.3651(18)
N7 C12 1.4177(18)
N8 C19 1.4066(18)
N8 H8 0.8800
C9 H9A 0.9800
C9 H9B 0.9800
C9 H9C 0.9800
C10 H10A 0.9800
C10 H10B 0.9800
C10 H10C 0.9800
C11 H11A 0.9800
C11 H11B 0.9800
C11 H11C 0.9800
C12 C17 1.392(2)
C12 C13 1.394(2)
C13 C14 1.387(2)
C13 H13 0.9500
C14 C15 1.390(2)
C14 H14 0.9500
C15 C16 1.388(2)
C15 C18 1.511(2)
C16 C17 1.384(2)
C16 H16 0.9500
C17 H17 0.9500
C18 H18A 0.9800
C18 H18B 0.9800
C18 H18C 0.9800
C19 C20 1.394(2)
C19 C24 1.3963(19)
C20 C21 1.377(2)
C20 H20 0.9500
C21 C22 1.399(2)
C21 H21 0.9500
C22 C23 1.391(2)
C22 C25 1.501(2)
C23 C24 1.391(2)
C23 H23 0.9500
C24 H24 0.9500
C25 H25A 0.9800
C25 H25B 0.9800
C25 H25C 0.9800

loop_
_geom_hbond_atom_site_label_D
_geom_hbond_atom_site_label_H
_geom_hbond_atom_site_label_A
_geom_hbond_distance_DH
_geom_hbond_distance_HA
_geom_hbond_distance_DA
_geom_hbond_angle_DHA
_geom_hbond_site_symmetry_A
N8 H8 N3 0.88 2.15 2.9523(16) 151.9 3_666

loop_
_geom_torsion_atom_site_label_1
_geom_torsion_atom_site_label_2
_geom_torsion_atom_site_label_3
_geom_torsion_atom_site_label_4
_geom_torsion
C5 N1 C2 N3 0.29(16)
C6 N1 C2 N3 174.46(12)
C5 N1 C2 C9 179.56(12)
C6 N1 C2 C9 -6.3(2)
N1 C2 N3 C4 0.37(15)
C9 C2 N3 C4 -178.87(13)
C2 N3 C4 C5 -0.92(16)
C2 N3 C4 C10 178.20(13)
N3 C4 C5 N1 1.07(16)
C10 C4 C5 N1 -177.97(14)
N3 C4 C5 C11 179.99(15)
C10 C4 C5 C11 0.9(3)
C2 N1 C5 C4 -0.83(15)
C6 N1 C5 C4 -174.91(13)
C2 N1 C5 C11 -179.88(13)
C6 N1 C5 C11 6.0(2)
C2 N1 C6 N7 74.1(2)
C5 N1 C6 N7 -112.80(17)
C2 N1 C6 N8 -103.93(15)
C5 N1 C6 N8 69.15(17)
N8 C6 N7 C12 -175.43(13)
N1 C6 N7 C12 6.8(2)
N7 C6 N8 C19 8.4(2)
N1 C6 N8 C19 -173.57(12)
C6 N7 C12 C17 56.4(2)
C6 N7 C12 C13 -128.15(15)
C17 C12 C13 C14 -1.0(2)
N7 C12 C13 C14 -176.72(13)
C12 C13 C14 C15 0.7(2)
C13 C14 C15 C16 -0.1(2)
C13 C14 C15 C18 179.49(14)
C14 C15 C16 C17 0.0(2)
C18 C15 C16 C17 -179.65(14)
C15 C16 C17 C12 -0.3(2)
C13 C12 C17 C16 0.9(2)
N7 C12 C17 C16 176.32(13)
C6 N8 C19 C20 -175.43(13)
C6 N8 C19 C24 7.7(2)
C24 C19 C20 C21 2.4(2)
N8 C19 C20 C21 -174.68(13)
C19 C20 C21 C22 -0.9(2)
C20 C21 C22 C23 -1.0(2)
C20 C21 C22 C25 177.44(14)
C21 C22 C23 C24 1.3(2)
C25 C22 C23 C24 -177.09(14)
C22 C23 C24 C19 0.2(2)
C20 C19 C24 C23 -2.1(2)
N8 C19 C24 C23 174.77(13)
